data_2212238
loop_
_publ_author_name
'Xiu-Mei Li'
'Yan-Ling Niu'
'Qing-Wei Wang'
'Bo Liu'

_publ_section_title
;\m-4,4'-Bipyridine-\k^2^<i>N</i>:<i>N</i>'-bis[triaqua(pyridine-2,4-dicarboxylato-\k^2^<i>N</i>,<i>O</i>^2^)zinc(II)]
 dihydrate
;
_journal_coeditor_code HY2032
_journal_issue 2
_journal_name_full 'Acta Crystallographica Section E'
_journal_page_first m487
_journal_page_last m488
_journal_paper_doi 10.1107/S1600536807001328
_journal_volume 63
_journal_year 2007
_chemical_formula_iupac '[Zn2 (C7 H3 N O4)2 (C10 H8 N2) (H2 O)6], 2H2 O'
_chemical_formula_moiety 'C24 H26 N4 O14 Zn2, 2(H2 O)'
_chemical_formula_sum 'C24 H30 N4 O16 Zn2'
_chemical_formula_weight 761.26
_chemical_name_systematic
;
\m-4,4'-Bipyridine-\k^2^N:N'-bis[triaqua(pyridine-2,4-dicarboxylato-
\k^2^N,O^2^)zinc(II)] dihydrate
;
_space_group_IT_number 14
_symmetry_cell_setting monoclinic
_symmetry_space_group_name_Hall '-P 2ybc'
_symmetry_space_group_name_H-M 'P 1 21/c 1'
_atom_sites_solution_hydrogens geom
_atom_sites_solution_primary direct
_atom_sites_solution_secondary difmap
_audit_creation_method SHELXL-97
_cell_angle_alpha 90.00
_cell_angle_beta 106.478(3)
_cell_angle_gamma 90.00
_cell_formula_units_Z 2
_cell_length_a 10.023(2)
_cell_length_b 13.941(3)
_cell_length_c 11.239(2)
_cell_measurement_reflns_used 2663
_cell_measurement_temperature 292(2)
_cell_measurement_theta_max 26.11
_cell_measurement_theta_min 2.12
_cell_volume 1505.9(5)
_computing_cell_refinement 'SAINT (Bruker, 2001)'
_computing_data_collection 'SMART (Bruker, 2001)'
_computing_data_reduction SAINT
_computing_molecular_graphics 'SHELXTL (Bruker, 2001) and MERCURY (Macrae <i>et al.</i>,  2006)'
_computing_publication_material SHELXTL
_computing_structure_refinement 'SHELXL97 (Sheldrick, 1997)'
_computing_structure_solution 'SHELXS97 (Sheldrick, 1997)'
_diffrn_ambient_temperature 292(2)
_diffrn_measured_fraction_theta_full 0.997
_diffrn_measured_fraction_theta_max 0.997
_diffrn_measurement_device_type 'Bruker SMART APEX CCD'
_diffrn_measurement_method '\f and \w'
_diffrn_radiation_monochromator graphite
_diffrn_radiation_source 'fine-focus sealed tube'
_diffrn_radiation_type MoK\a
_diffrn_radiation_wavelength 0.71073
_diffrn_reflns_av_R_equivalents 0.0688
_diffrn_reflns_av_sigmaI/netI 0.0959
_diffrn_reflns_limit_h_max 11
_diffrn_reflns_limit_h_min -12
_diffrn_reflns_limit_k_max 17
_diffrn_reflns_limit_k_min -16
_diffrn_reflns_limit_l_max 13
_diffrn_reflns_limit_l_min -6
_diffrn_reflns_number 8056
_diffrn_reflns_theta_full 26.11
_diffrn_reflns_theta_max 26.11
_diffrn_reflns_theta_min 2.12
_exptl_absorpt_coefficient_mu 1.675
_exptl_absorpt_correction_T_max 0.899
_exptl_absorpt_correction_T_min 0.860
_exptl_absorpt_correction_type multi-scan
_exptl_absorpt_process_details '(SADABS; Sheldrick, 1996)'
_exptl_crystal_colour colorless
_exptl_crystal_density_diffrn 1.679
_exptl_crystal_density_method 'not measured'
_exptl_crystal_description needle
_exptl_crystal_F_000 780
_exptl_crystal_size_max 0.429
_exptl_crystal_size_mid 0.074
_exptl_crystal_size_min 0.063
_refine_diff_density_max 0.326
_refine_diff_density_min -0.533
_refine_ls_extinction_method none
_refine_ls_goodness_of_fit_ref 0.827
_refine_ls_hydrogen_treatment constr
_refine_ls_matrix_type full
_refine_ls_number_parameters 216
_refine_ls_number_reflns 2985
_refine_ls_number_restraints 0
_refine_ls_restrained_S_all 0.827
_refine_ls_R_factor_all 0.0650
_refine_ls_R_factor_gt 0.0364
_refine_ls_shift/su_max 0.001
_refine_ls_shift/su_mean 0.000
_refine_ls_structure_factor_coef Fsqd
_refine_ls_weighting_details 'calc w=1/[\s^2^(Fo^2^)] where P=(Fo^2^+2Fc^2^)/3'
_refine_ls_weighting_scheme calc
_refine_ls_wR_factor_gt 0.0550
_refine_ls_wR_factor_ref 0.0607
_reflns_number_gt 1979
_reflns_number_total 2985
_reflns_threshold_expression >2\s(I)
_cod_data_source_file hy2032.cif
_cod_data_source_block I
_cod_original_sg_symbol_H-M 'P 21/c'
_cod_database_code 2212238
_cod_database_fobs_code 2212238

loop_
_symmetry_equiv_pos_as_xyz
'x, y, z'
'-x, y+1/2, -z+1/2'
'-x, -y, -z'
'x, -y-1/2, z-1/2'

loop_
_atom_site_type_symbol
_atom_site_label
_atom_site_fract_x
_atom_site_fract_y
_atom_site_fract_z
_atom_site_U_iso_or_equiv
_atom_site_adp_type
_atom_site_calc_flag
_atom_site_refinement_flags
_atom_site_occupancy
Zn Zn1 0.57152(4) 0.91603(3) 0.21486(3) 0.02243(11) Uani d . 1
O O1 0.5776(2) 0.86948(15) 0.03684(17) 0.0254(5) Uani d . 1
O O5 0.5137(2) 0.77228(15) 0.25046(19) 0.0265(5) Uani d . 1
N N2 0.3530(2) 0.94228(18) 0.1478(2) 0.0239(6) Uani d . 1
O O7 0.6063(2) 0.95211(16) 0.40266(18) 0.0300(6) Uani d . 1
C C10 0.0733(3) 0.9875(2) 0.0330(3) 0.0230(8) Uani d . 1
O O6 0.6009(2) 1.06096(15) 0.1887(2) 0.0330(6) Uani d . 1
N N1 0.7846(2) 0.87347(18) 0.2489(2) 0.0222(6) Uani d . 1
C C2 0.8071(3) 0.8276(2) 0.1523(3) 0.0210(7) Uani d . 1
O O2 0.7079(2) 0.78200(18) -0.0542(2) 0.0429(7) Uani d . 1
C C3 0.9321(3) 0.7842(2) 0.1574(3) 0.0256(8) Uani d . 1
H H1 0.9424 0.7492 0.0901 0.031 Uiso calc R 1
C C11 0.1413(3) 0.9155(3) -0.0100(3) 0.0366(9) Uani d . 1
H H5 0.0945 0.8810 -0.0803 0.044 Uiso calc R 1
C C1 0.6868(3) 0.8255(2) 0.0348(3) 0.0255(8) Uani d . 1
C C6 0.8902(3) 0.8810(2) 0.3525(3) 0.0315(9) Uani d . 1
H H2 0.8752 0.9127 0.4204 0.038 Uiso calc R 1
C C5 1.0203(3) 0.8437(2) 0.3628(3) 0.0298(9) Uani d . 1
H H3 1.0922 0.8522 0.4353 0.036 Uiso calc R 1
C C12 0.2775(3) 0.8940(2) 0.0498(3) 0.0334(9) Uani d . 1
H H4 0.3191 0.8432 0.0203 0.040 Uiso calc R 1
C C8 0.2870(3) 1.0110(3) 0.1908(3) 0.0416(10) Uani d . 1
H H7 0.3363 1.0446 0.2610 0.050 Uiso calc R 1
C C9 0.1501(3) 1.0348(3) 0.1373(3) 0.0462(11) Uani d . 1
H H6 0.1092 1.0832 0.1719 0.055 Uiso calc R 1
C C4 1.0427(3) 0.7934(2) 0.2642(3) 0.0220(7) Uani d . 1
O O4 1.2882(2) 0.78230(17) 0.34266(19) 0.0357(6) Uani d . 1
O O3 1.1781(2) 0.67490(18) 0.2021(2) 0.0464(7) Uani d . 1
C C7 1.1811(3) 0.7459(3) 0.2688(3) 0.0272(8) Uani d . 1
H H13 0.4399 0.7670 0.2689 0.055(13) Uiso d R 1
H H11 0.5572 1.0878 0.1300 0.034(11) Uiso d R 1
H H12 0.5709 0.7486 0.3077 0.044(12) Uiso d R 1
H H10 0.6831 1.0997 0.2316 0.086(14) Uiso d R 1
H H9 0.5931 1.0197 0.4273 0.063(12) Uiso d R 1
H H8 0.5792 0.9138 0.4586 0.087(15) Uiso d R 1
O O8 0.4555(2) 0.63637(16) 0.0482(3) 0.0378(6) Uani d . 1
H H2W 0.3947 0.6604 -0.0256 0.106(18) Uiso d R 1
H H1W 0.4748 0.6675 0.1025 0.051(15) Uiso d R 1

loop_
_atom_site_aniso_label
_atom_site_aniso_U_11
_atom_site_aniso_U_22
_atom_site_aniso_U_33
_atom_site_aniso_U_12
_atom_site_aniso_U_13
_atom_site_aniso_U_23
Zn1 0.0149(2) 0.0250(2) 0.0264(2) 0.00229(18) 0.00444(14) -0.00003(18)
O1 0.0136(12) 0.0373(15) 0.0240(13) 0.0050(10) 0.0030(9) 0.0024(10)
O5 0.0159(13) 0.0331(15) 0.0297(13) 0.0013(10) 0.0051(11) 0.0053(11)
N2 0.0133(14) 0.0244(17) 0.0307(16) 0.0025(12) 0.0009(12) 0.0001(12)
O7 0.0371(15) 0.0307(15) 0.0247(13) 0.0026(11) 0.0127(11) -0.0011(11)
C10 0.0137(18) 0.025(2) 0.030(2) 0.0012(15) 0.0059(15) 0.0006(15)
O6 0.0281(14) 0.0271(15) 0.0360(14) -0.0051(11) -0.0036(11) 0.0069(12)
N1 0.0155(15) 0.0280(17) 0.0218(16) 0.0022(12) 0.0033(12) -0.0025(12)
C2 0.0142(17) 0.023(2) 0.0254(19) 0.0001(14) 0.0053(14) -0.0022(14)
O2 0.0228(14) 0.070(2) 0.0317(15) 0.0087(12) 0.0010(11) -0.0207(13)
C3 0.0194(19) 0.031(2) 0.0252(19) 0.0025(15) 0.0043(15) -0.0055(15)
C11 0.0206(19) 0.047(2) 0.036(2) 0.0072(18) -0.0017(15) -0.0159(18)
C1 0.0184(19) 0.032(2) 0.024(2) -0.0014(16) 0.0022(15) -0.0020(16)
C6 0.025(2) 0.045(2) 0.024(2) 0.0071(17) 0.0056(15) -0.0042(16)
C5 0.020(2) 0.039(2) 0.024(2) 0.0035(16) -0.0045(15) -0.0032(16)
C12 0.0208(19) 0.037(2) 0.040(2) 0.0077(16) 0.0050(16) -0.0112(17)
C8 0.025(2) 0.046(3) 0.045(2) 0.0077(18) -0.0050(17) -0.0220(19)
C9 0.024(2) 0.053(3) 0.053(3) 0.0164(19) -0.0028(18) -0.026(2)
C4 0.0144(17) 0.027(2) 0.0230(18) 0.0006(14) 0.0027(14) 0.0026(14)
O4 0.0149(13) 0.0520(17) 0.0373(15) 0.0025(11) 0.0024(10) -0.0055(12)
O3 0.0268(15) 0.054(2) 0.0508(17) 0.0165(13) -0.0013(12) -0.0168(13)
C7 0.021(2) 0.038(2) 0.022(2) 0.0072(17) 0.0050(15) 0.0086(17)
O8 0.0523(18) 0.0329(15) 0.0288(15) 0.0042(12) 0.0126(12) 0.0008(14)

loop_
_atom_type_symbol
_atom_type_description
_atom_type_scat_dispersion_real
_atom_type_scat_dispersion_imag
_atom_type_scat_source
C C 0.0033 0.0016 'International Tables Vol C Tables 4.2.6.8 and 6.1.1.4'
H H 0.0000 0.0000 'International Tables Vol C Tables 4.2.6.8 and 6.1.1.4'
N N 0.0061 0.0033 'International Tables Vol C Tables 4.2.6.8 and 6.1.1.4'
O O 0.0106 0.0060 'International Tables Vol C Tables 4.2.6.8 and 6.1.1.4'
Zn Zn 0.2839 1.4301 'International Tables Vol C Tables 4.2.6.8 and 6.1.1.4'

loop_
_geom_angle_atom_site_label_1
_geom_angle_atom_site_label_2
_geom_angle_atom_site_label_3
_geom_angle_site_symmetry_3
_geom_angle
O6 Zn1 O7 . 85.38(9)
O6 Zn1 O1 . 96.95(8)
O7 Zn1 O1 . 168.62(8)
O6 Zn1 N2 . 87.45(9)
O7 Zn1 N2 . 100.08(9)
O1 Zn1 N2 . 91.17(9)
O6 Zn1 N1 . 96.94(9)
O7 Zn1 N1 . 90.78(9)
O1 Zn1 N1 . 77.88(8)
N2 Zn1 N1 . 168.60(9)
O6 Zn1 O5 . 171.28(9)
O7 Zn1 O5 . 90.74(8)
O1 Zn1 O5 . 88.39(8)
N2 Zn1 O5 . 85.54(9)
N1 Zn1 O5 . 90.92(9)
C1 O1 Zn1 . 115.08(19)
Zn1 O5 H13 . 115.8
Zn1 O5 H12 . 111.3
H13 O5 H12 . 104.5
C12 N2 C8 . 116.2(3)
C12 N2 Zn1 . 119.5(2)
C8 N2 Zn1 . 124.1(2)
Zn1 O7 H9 . 120.4
Zn1 O7 H8 . 123.3
H9 O7 H8 . 105.6
C9 C10 C11 . 115.9(3)
C9 C10 C10 3_575 123.2(4)
C11 C10 C10 3_575 120.9(3)
Zn1 O6 H11 . 121.5
Zn1 O6 H10 . 126.5
H11 O6 H10 . 110.0
C2 N1 C6 . 118.1(3)
C2 N1 Zn1 . 112.17(19)
C6 N1 Zn1 . 129.5(2)
N1 C2 C3 . 122.6(3)
N1 C2 C1 . 116.3(3)
C3 C2 C1 . 121.2(3)
C2 C3 C4 . 119.3(3)
C2 C3 H1 . 120.3
C4 C3 H1 . 120.3
C12 C11 C10 . 120.6(3)
C12 C11 H5 . 119.7
C10 C11 H5 . 119.7
O2 C1 O1 . 127.0(3)
O2 C1 C2 . 116.0(3)
O1 C1 C2 . 117.0(3)
N1 C6 C5 . 122.7(3)
N1 C6 H2 . 118.7
C5 C6 H2 . 118.7
C6 C5 C4 . 119.3(3)
C6 C5 H3 . 120.4
C4 C5 H3 . 120.4
N2 C12 C11 . 123.3(3)
N2 C12 H4 . 118.3
C11 C12 H4 . 118.3
N2 C8 C9 . 123.6(3)
N2 C8 H7 . 118.2
C9 C8 H7 . 118.2
C8 C9 C10 . 120.3(3)
C8 C9 H6 . 119.8
C10 C9 H6 . 119.8
C5 C4 C3 . 117.9(3)
C5 C4 C7 . 123.1(3)
C3 C4 C7 . 119.0(3)
O3 C7 O4 . 126.1(3)
O3 C7 C4 . 117.5(3)
O4 C7 C4 . 116.4(3)
H2W O8 H1W . 118.6

loop_
_geom_bond_atom_site_label_1
_geom_bond_atom_site_label_2
_geom_bond_site_symmetry_2
_geom_bond_distance
Zn1 O6 . 2.075(2)
Zn1 O7 . 2.101(2)
Zn1 O1 . 2.121(2)
Zn1 N2 . 2.136(2)
Zn1 N1 . 2.143(2)
Zn1 O5 . 2.155(2)
O1 C1 . 1.261(3)
O5 H13 . 0.83
O5 H12 . 0.80
N2 C12 . 1.328(4)
N2 C8 . 1.330(4)
O7 H9 . 1.00
O7 H8 . 0.92
C10 C9 . 1.375(4)
C10 C11 . 1.376(4)
C10 C10 3_575 1.488(5)
O6 H11 . 0.78
O6 H10 . 0.99
N1 C2 . 1.334(3)
N1 C6 . 1.337(3)
C2 C3 . 1.378(4)
C2 C1 . 1.515(4)
O2 C1 . 1.237(3)
C3 C4 . 1.389(4)
C3 H1 . 0.9300
C11 C12 . 1.373(4)
C11 H5 . 0.9300
C6 C5 . 1.378(4)
C6 H2 . 0.9300
C5 C4 . 1.384(4)
C5 H3 . 0.9300
C12 H4 . 0.9300
C8 C9 . 1.374(4)
C8 H7 . 0.9300
C9 H6 . 0.9300
C4 C7 . 1.524(4)
O4 C7 . 1.262(3)
O3 C7 . 1.238(4)
O8 H2W . 0.94
O8 H1W . 0.73

loop_
_geom_hbond_atom_site_label_D
_geom_hbond_atom_site_label_H
_geom_hbond_atom_site_label_A
_geom_hbond_site_symmetry_A
_geom_hbond_distance_DH
_geom_hbond_distance_HA
_geom_hbond_distance_DA
_geom_hbond_angle_DHA
_geom_hbond_publ_flag
O5 H12 O2 4_576 0.80 1.81 2.599(3) 169 y
O5 H13 O4 1_455 0.83 1.94 2.744(3) 165 y
O6 H11 O1 3_675 0.78 2.06 2.827(3) 168 y
O6 H10 O3 2_755 0.99 1.73 2.719(3) 175 y
O7 H8 O8 4_576 0.92 1.94 2.808(3) 157 y
O7 H9 O8 2_655 1.00 1.74 2.735(3) 171 y
O8 H1W O5 1_555 0.73 2.17 2.889(4) 173 y
O8 H2W O4 4_475 0.94 1.75 2.689(4) 174 y

loop_
_geom_torsion_atom_site_label_1
_geom_torsion_atom_site_label_2
_geom_torsion_atom_site_label_3
_geom_torsion_atom_site_label_4
_geom_torsion_site_symmetry_1
_geom_torsion
O6 Zn1 O1 C1 . 106.9(2)
O7 Zn1 O1 C1 . 5.7(6)
N2 Zn1 O1 C1 . -165.5(2)
N1 Zn1 O1 C1 . 11.3(2)
O5 Zn1 O1 C1 . -80.0(2)
O6 Zn1 N2 C12 . 122.5(2)
O7 Zn1 N2 C12 . -152.6(2)
O1 Zn1 N2 C12 . 25.6(2)
N1 Zn1 N2 C12 . 9.5(6)
O5 Zn1 N2 C12 . -62.7(2)
O6 Zn1 N2 C8 . -51.1(3)
O7 Zn1 N2 C8 . 33.7(3)
O1 Zn1 N2 C8 . -148.0(3)
N1 Zn1 N2 C8 . -164.1(4)
O5 Zn1 N2 C8 . 123.7(3)
O6 Zn1 N1 C2 . -105.3(2)
O7 Zn1 N1 C2 . 169.3(2)
O1 Zn1 N1 C2 . -9.6(2)
N2 Zn1 N1 C2 . 6.8(6)
O5 Zn1 N1 C2 . 78.5(2)
O6 Zn1 N1 C6 . 79.6(3)
O7 Zn1 N1 C6 . -5.9(3)
O1 Zn1 N1 C6 . 175.2(3)
N2 Zn1 N1 C6 . -168.3(4)
O5 Zn1 N1 C6 . -96.6(3)
C6 N1 C2 C3 . 3.1(5)
Zn1 N1 C2 C3 . -172.6(2)
C6 N1 C2 C1 . -176.8(3)
Zn1 N1 C2 C1 . 7.4(3)
N1 C2 C3 C4 . -4.3(5)
C1 C2 C3 C4 . 175.7(3)
C9 C10 C11 C12 . 0.0(5)
C10 C10 C11 C12 3_575 178.7(4)
Zn1 O1 C1 O2 . 170.8(3)
Zn1 O1 C1 C2 . -10.8(4)
N1 C2 C1 O2 . -179.3(3)
C3 C2 C1 O2 . 0.7(5)
N1 C2 C1 O1 . 2.1(4)
C3 C2 C1 O1 . -177.8(3)
C2 N1 C6 C5 . 0.2(5)
Zn1 N1 C6 C5 . 175.1(2)
N1 C6 C5 C4 . -2.3(5)
C8 N2 C12 C11 . 3.6(5)
Zn1 N2 C12 C11 . -170.6(3)
C10 C11 C12 N2 . -2.6(6)
C12 N2 C8 C9 . -2.0(5)
Zn1 N2 C8 C9 . 171.8(3)
N2 C8 C9 C10 . -0.5(6)
C11 C10 C9 C8 . 1.5(5)
C10 C10 C9 C8 3_575 -177.2(4)
C6 C5 C4 C3 . 1.1(5)
C6 C5 C4 C7 . -177.3(3)
C2 C3 C4 C5 . 2.0(5)
C2 C3 C4 C7 . -179.5(3)
C5 C4 C7 O3 . 152.3(3)
C3 C4 C7 O3 . -26.0(5)
C5 C4 C7 O4 . -26.5(5)
C3 C4 C7 O4 . 155.1(3)
